data_4515489
loop_
_publ_author_name
'Zhang, Guoqi'
'Wu, Jing'
'Zeng, Haisu'
'Neary, Michelle C.'
'Devany, Matthew'
'Zheng, Shengping'
'Dub, Pavel A.'

_publ_section_title
;
 Dearomatization and Functionalization of Terpyridine Ligands Leading to
 Unprecedented Zwitterionic Meisenheimer Aluminum Complexes and Their Use
 in Catalytic Hydroboration
;
_journal_issue 2
_journal_name_full 'ACS Catalysis'
_journal_page_first 874
_journal_paper_doi 10.1021/acscatal.8b04096
_journal_volume 9
_journal_year 2018
_chemical_formula_moiety 'C27 H43 Al Cl N3 Si3'
_chemical_formula_sum 'C27 H43 Al Cl N3 Si3'
_chemical_formula_weight 556.34
_space_group_crystal_system triclinic
_space_group_IT_number 2
_space_group_name_Hall '-P 1'
_space_group_name_H-M_alt 'P -1'
_atom_sites_solution_hydrogens mixed
_audit_creation_method SHELXL-2014/7
_cell_angle_alpha 98.271(3)
_cell_angle_beta 102.568(3)
_cell_angle_gamma 108.408(3)
_cell_formula_units_Z 2
_cell_length_a 9.6279(6)
_cell_length_b 10.9013(6)
_cell_length_c 17.0857(10)
_cell_measurement_reflns_used 9613
_cell_measurement_temperature 130(2)
_cell_measurement_theta_max 35.80
_cell_measurement_theta_min 2.32
_cell_volume 1616.39(17)
_computing_cell_refinement 'Bruker SAINT'
_computing_data_collection 'Bruker APEX2'
_computing_data_reduction 'Bruker SAINT'
_computing_molecular_graphics 'Bruker SHELXTL'
_computing_publication_material 'Bruker SHELXTL'
_computing_structure_refinement 'SHELXL-2014/7 (Sheldrick, 2014)'
_computing_structure_solution 'SHELXS-97 (Sheldrick 2008)'
_diffrn_ambient_temperature 130(2)
_diffrn_measured_fraction_theta_full 0.999
_diffrn_measured_fraction_theta_max 0.965
_diffrn_measurement_device_type 'Bruker APEX-II CCD'
_diffrn_measurement_method '\f and \w scans'
_diffrn_radiation_type MoK\a
_diffrn_radiation_wavelength 0.71073
_diffrn_reflns_av_R_equivalents 0.0523
_diffrn_reflns_av_unetI/netI 0.0310
_diffrn_reflns_Laue_measured_fraction_full 0.999
_diffrn_reflns_Laue_measured_fraction_max 0.965
_diffrn_reflns_limit_h_max 15
_diffrn_reflns_limit_h_min -15
_diffrn_reflns_limit_k_max 17
_diffrn_reflns_limit_k_min -17
_diffrn_reflns_limit_l_max 28
_diffrn_reflns_limit_l_min -28
_diffrn_reflns_number 166404
_diffrn_reflns_point_group_measured_fraction_full 0.999
_diffrn_reflns_point_group_measured_fraction_max 0.965
_diffrn_reflns_theta_full 25.000
_diffrn_reflns_theta_max 35.992
_diffrn_reflns_theta_min 2.310
_exptl_absorpt_coefficient_mu 0.276
_exptl_absorpt_correction_T_max 0.7470
_exptl_absorpt_correction_T_min 0.7160
_exptl_absorpt_correction_type empirical
_exptl_absorpt_process_details sadabs
_exptl_crystal_colour blue
_exptl_crystal_density_diffrn 1.143
_exptl_crystal_description block
_exptl_crystal_F_000 596
_exptl_crystal_size_max 0.480
_exptl_crystal_size_mid 0.350
_exptl_crystal_size_min 0.170
_refine_diff_density_max 0.925
_refine_diff_density_min -0.823
_refine_diff_density_rms 0.077
_refine_ls_extinction_method none
_refine_ls_goodness_of_fit_ref 1.050
_refine_ls_hydrogen_treatment mixed
_refine_ls_matrix_type full
_refine_ls_number_parameters 370
_refine_ls_number_reflns 15179
_refine_ls_number_restraints 6
_refine_ls_restrained_S_all 1.050
_refine_ls_R_factor_all 0.0806
_refine_ls_R_factor_gt 0.0594
_refine_ls_shift/su_max 0.001
_refine_ls_shift/su_mean 0.000
_refine_ls_structure_factor_coef Fsqd
_refine_ls_weighting_details 'w=1/[\s^2^(Fo^2^)+(0.0496P)^2^+2.9138P] where P=(Fo^2^+2Fc^2^)/3'
_refine_ls_weighting_scheme calc
_refine_ls_wR_factor_gt 0.1581
_refine_ls_wR_factor_ref 0.1719
_reflns_Friedel_coverage 0.000
_reflns_number_gt 11963
_reflns_number_total 15179
_reflns_threshold_expression 'I > 2\s(I)'
_cod_data_source_file cs8b04096_si_009.cif
_cod_data_source_block gz1099
_cod_database_code 4515489
_shelx_shelxl_version_number 2014/7
_shelx_space_group_comment
; 
The symmetry employed for this shelxl refinement is uniquely defined 
by the following loop, which should always be used as a source of 
symmetry information in preference to the above space-group names. 
They are only intended as comments. 
;
_shelx_estimated_absorpt_t_min 0.879
_shelx_estimated_absorpt_t_max 0.955

loop_
_space_group_symop_operation_xyz
'x, y, z'
'-x, -y, -z'

loop_
_atom_site_label
_atom_site_type_symbol
_atom_site_fract_x
_atom_site_fract_y
_atom_site_fract_z
_atom_site_U_iso_or_equiv
_atom_site_adp_type
_atom_site_occupancy
_atom_site_site_symmetry_order
_atom_site_calc_flag
_atom_site_refinement_flags_posn
_atom_site_refinement_flags_adp
_atom_site_refinement_flags_occupancy
_atom_site_disorder_assembly
_atom_site_disorder_group
Cl1 Cl 0.43835(7) 0.29617(6) 0.44507(3) 0.02997(11) Uani 1 1 d . . . . .
Al1 Al 0.57032(6) 0.37149(5) 0.83466(3) 0.01537(10) Uani 1 1 d . . . . .
N1 N 0.62503(18) 0.20420(15) 0.80322(9) 0.0180(2) Uani 1 1 d . . . . .
N2 N 0.49017(17) 0.32236(14) 0.71243(8) 0.0153(2) Uani 1 1 d . . . . .
N3 N 0.48490(17) 0.52057(15) 0.81004(9) 0.0168(2) Uani 1 1 d . . . . .
Si1 Si 0.90667(6) 0.58667(6) 0.83611(4) 0.02253(11) Uani 1 1 d . . . . .
C11 C 0.7804(2) 0.49581(18) 0.89269(11) 0.0211(3) Uani 1 1 d . . . . .
H11A H 0.7723 0.5632 0.9352 0.025 Uiso 1 1 calc R U . . .
H11B H 0.8340 0.4449 0.9224 0.025 Uiso 1 1 calc R U . . .
C12 C 0.9271(4) 0.4656(3) 0.7538(2) 0.0434(6) Uani 1 1 d . . . . .
H12A H 0.8330 0.4293 0.7083 0.065 Uiso 1 1 calc R U . . .
H12B H 0.9465 0.3932 0.7767 0.065 Uiso 1 1 calc R U . . .
H12C H 1.0126 0.5110 0.7334 0.065 Uiso 1 1 calc R U . . .
C13 C 1.0984(3) 0.6928(3) 0.9092(2) 0.0451(7) Uani 1 1 d . . . . .
H13A H 1.0852 0.7524 0.9533 0.068 Uiso 1 1 calc R U . . .
H13B H 1.1616 0.7455 0.8793 0.068 Uiso 1 1 calc R U . . .
H13C H 1.1485 0.6358 0.9330 0.068 Uiso 1 1 calc R U . . .
C14 C 0.8289(3) 0.7033(2) 0.78669(15) 0.0286(4) Uani 1 1 d . . . . .
H14A H 0.7316 0.6522 0.7450 0.043 Uiso 1 1 calc R U . . .
H14B H 0.9016 0.7542 0.7605 0.043 Uiso 1 1 calc R U . . .
H14C H 0.8128 0.7644 0.8288 0.043 Uiso 1 1 calc R U . . .
Si2 Si 0.25864(6) 0.16300(5) 0.86812(3) 0.01905(10) Uani 1 1 d . . . . .
C21 C 0.4452(2) 0.30148(17) 0.90785(10) 0.0189(3) Uani 1 1 d . . . . .
H21A H 0.5099 0.2740 0.9500 0.023 Uiso 1 1 calc R U . . .
H21B H 0.4269 0.3774 0.9372 0.023 Uiso 1 1 calc R U . . .
C22 C 0.1226(3) 0.2161(3) 0.7981(2) 0.0450(7) Uani 1 1 d . . . . .
H22A H 0.1635 0.2415 0.7527 0.068 Uiso 1 1 calc R U . . .
H22B H 0.1085 0.2921 0.8290 0.068 Uiso 1 1 calc R U . . .
H22C H 0.0242 0.1424 0.7759 0.068 Uiso 1 1 calc R U . . .
C23 C 0.1750(3) 0.1106(3) 0.95295(16) 0.0391(6) Uani 1 1 d . . . . .
H23A H 0.1544 0.1843 0.9821 0.059 Uiso 1 1 calc R U . . .
H23B H 0.2473 0.0863 0.9917 0.059 Uiso 1 1 calc R U . . .
H23C H 0.0797 0.0340 0.9294 0.059 Uiso 1 1 calc R U . . .
C24 C 0.2796(3) 0.0128(2) 0.81078(18) 0.0366(5) Uani 1 1 d . . . . .
H24A H 0.3056 0.0306 0.7601 0.055 Uiso 1 1 calc R U . . .
H24B H 0.1834 -0.0629 0.7968 0.055 Uiso 1 1 calc R U . . .
H24C H 0.3609 -0.0078 0.8454 0.055 Uiso 1 1 calc R U . . .
Si3 Si 0.0295(8) 0.2118(10) 0.4641(4) 0.0289(9) Uani 0.46(3) 1 d D . P A 1
C32 C -0.1665(11) 0.1534(18) 0.4784(9) 0.050(3) Uani 0.46(3) 1 d D . P A 1
H32A H -0.2426 0.1272 0.4247 0.074 Uiso 0.46(3) 1 calc R U P A 1
H32B H -0.1795 0.2255 0.5140 0.074 Uiso 0.46(3) 1 calc R U P A 1
H32C H -0.1798 0.0771 0.5040 0.074 Uiso 0.46(3) 1 calc R U P A 1
C33 C 0.053(2) 0.3591(18) 0.4172(11) 0.050(3) Uani 0.46(3) 1 d D . P A 1
H33A H 0.1556 0.3920 0.4104 0.075 Uiso 0.46(3) 1 calc R U P A 1
H33B H 0.0376 0.4292 0.4532 0.075 Uiso 0.46(3) 1 calc R U P A 1
H33C H -0.0227 0.3332 0.3632 0.075 Uiso 0.46(3) 1 calc R U P A 1
C34 C 0.055(2) 0.0735(15) 0.3976(10) 0.041(3) Uani 0.46(3) 1 d D . P A 1
H34A H 0.1416 0.1096 0.3760 0.062 Uiso 0.46(3) 1 calc R U P A 1
H34B H -0.0379 0.0279 0.3517 0.062 Uiso 0.46(3) 1 calc R U P A 1
H34C H 0.0735 0.0105 0.4302 0.062 Uiso 0.46(3) 1 calc R U P A 1
Si3A Si 0.0356(7) 0.2456(15) 0.4685(5) 0.0392(12) Uani 0.54(3) 1 d D . P A 2
C32A C -0.1564(13) 0.209(3) 0.4874(11) 0.068(4) Uani 0.54(3) 1 d D . P A 2
H32D H -0.1485 0.2742 0.5358 0.101 Uiso 0.54(3) 1 calc R U P A 2
H32E H -0.1923 0.1197 0.4971 0.101 Uiso 0.54(3) 1 calc R U P A 2
H32F H -0.2286 0.2153 0.4392 0.101 Uiso 0.54(3) 1 calc R U P A 2
C33A C 0.086(3) 0.401(2) 0.4295(13) 0.071(5) Uani 0.54(3) 1 d D . P A 2
H33D H 0.1672 0.4044 0.4028 0.106 Uiso 0.54(3) 1 calc R U P A 2
H33E H 0.1215 0.4779 0.4756 0.106 Uiso 0.54(3) 1 calc R U P A 2
H33F H -0.0039 0.4006 0.3895 0.106 Uiso 0.54(3) 1 calc R U P A 2
C34A C 0.033(2) 0.1026(18) 0.3926(8) 0.058(4) Uani 0.54(3) 1 d D . P A 2
H34D H 0.1376 0.1143 0.3910 0.087 Uiso 0.54(3) 1 calc R U P A 2
H34E H -0.0283 0.0988 0.3378 0.087 Uiso 0.54(3) 1 calc R U P A 2
H34F H -0.0111 0.0198 0.4092 0.087 Uiso 0.54(3) 1 calc R U P A 2
C31 C 0.1725(2) 0.2700(2) 0.57047(11) 0.0240(3) Uani 1 1 d . . . . .
H31A H 0.1329 0.3213 0.6067 0.029 Uiso 1 1 calc R U . A 1
H31B H 0.1705 0.1895 0.5914 0.029 Uiso 1 1 calc R U . A 1
C41 C 0.6924(2) 0.1469(2) 0.85668(12) 0.0223(3) Uani 1 1 d . . . . .
H41A H 0.7182 0.1844 0.9140 0.027 Uiso 1 1 calc R U . . .
C42 C 0.7258(2) 0.0358(2) 0.83182(14) 0.0259(4) Uani 1 1 d . . . . .
H42A H 0.7734 -0.0024 0.8711 0.031 Uiso 1 1 calc R U . . .
C43 C 0.6879(3) -0.0190(2) 0.74757(14) 0.0272(4) Uani 1 1 d . . . . .
H43A H 0.7097 -0.0954 0.7288 0.033 Uiso 1 1 calc R U . . .
C44 C 0.6185(2) 0.0383(2) 0.69171(13) 0.0238(3) Uani 1 1 d . . . . .
H44A H 0.5919 0.0017 0.6342 0.029 Uiso 1 1 calc R U . . .
C45 C 0.5879(2) 0.15166(17) 0.72096(11) 0.0177(3) Uani 1 1 d . . . . .
C51 C 0.4252(2) 0.39733(16) 0.67451(10) 0.0162(3) Uani 1 1 d . . . . .
C52 C 0.3427(2) 0.35489(17) 0.58351(10) 0.0180(3) Uani 1 1 d . . . . .
C53 C 0.4294(2) 0.28207(18) 0.54430(10) 0.0191(3) Uani 1 1 d . . . . .
C54 C 0.4981(2) 0.20883(18) 0.58335(10) 0.0191(3) Uani 1 1 d . . . . .
H54A H 0.5344 0.1505 0.5540 0.023 Uiso 1 1 calc R U . . .
C55 C 0.5155(2) 0.22050(17) 0.66994(10) 0.0172(3) Uani 1 1 d . . . . .
C61 C 0.4929(2) 0.62409(19) 0.86553(12) 0.0217(3) Uani 1 1 d . . . . .
H61A H 0.5350 0.6297 0.9222 0.026 Uiso 1 1 calc R U . . .
C62 C 0.4424(3) 0.7236(2) 0.84408(13) 0.0262(4) Uani 1 1 d . . . . .
H62A H 0.4523 0.7973 0.8849 0.031 Uiso 1 1 calc R U . . .
C63 C 0.3768(3) 0.7131(2) 0.76110(13) 0.0256(4) Uani 1 1 d . . . . .
H63A H 0.3400 0.7793 0.7447 0.031 Uiso 1 1 calc R U . . .
C64 C 0.3656(2) 0.60588(18) 0.70286(12) 0.0207(3) Uani 1 1 d . . . . .
H64A H 0.3196 0.5969 0.6462 0.025 Uiso 1 1 calc R U . . .
C65 C 0.42306(19) 0.51025(16) 0.72854(10) 0.0160(3) Uani 1 1 d . . . . .
H52 H 0.351(3) 0.439(3) 0.5609(17) 0.021(6) Uiso 1 1 d . . . . .

loop_
_atom_site_aniso_label
_atom_site_aniso_U_11
_atom_site_aniso_U_22
_atom_site_aniso_U_33
_atom_site_aniso_U_23
_atom_site_aniso_U_13
_atom_site_aniso_U_12
Cl1 0.0431(3) 0.0339(2) 0.01492(18) 0.00615(16) 0.01335(18) 0.0128(2)
Al1 0.0189(2) 0.0140(2) 0.0119(2) 0.00216(16) 0.00526(17) 0.00392(17)
N1 0.0205(6) 0.0180(6) 0.0152(6) 0.0041(5) 0.0054(5) 0.0063(5)
N2 0.0199(6) 0.0138(5) 0.0126(5) 0.0022(4) 0.0056(5) 0.0063(5)
N3 0.0196(6) 0.0158(6) 0.0140(5) 0.0006(4) 0.0067(5) 0.0049(5)
Si1 0.0186(2) 0.0232(2) 0.0296(3) 0.0134(2) 0.00822(19) 0.00830(19)
C11 0.0218(8) 0.0182(7) 0.0199(7) 0.0065(6) 0.0037(6) 0.0032(6)
C12 0.0575(17) 0.0438(14) 0.0543(16) 0.0236(13) 0.0359(14) 0.0331(13)
C13 0.0196(9) 0.0521(16) 0.0551(17) 0.0263(14) 0.0022(10) 0.0010(10)
C14 0.0280(9) 0.0263(9) 0.0377(11) 0.0185(8) 0.0125(8) 0.0108(8)
Si2 0.0198(2) 0.0184(2) 0.0196(2) 0.00490(17) 0.00790(17) 0.00580(17)
C21 0.0249(8) 0.0160(6) 0.0148(6) 0.0024(5) 0.0090(6) 0.0040(6)
C22 0.0314(12) 0.0563(17) 0.0510(16) 0.0258(14) 0.0052(11) 0.0190(12)
C23 0.0359(12) 0.0414(13) 0.0340(11) 0.0118(10) 0.0182(10) -0.0011(10)
C24 0.0281(10) 0.0199(9) 0.0536(15) -0.0057(9) 0.0145(10) 0.0020(8)
Si3 0.0205(10) 0.042(2) 0.0189(8) 0.0046(13) -0.0005(6) 0.0091(13)
C32 0.017(3) 0.073(8) 0.047(4) 0.005(5) 0.002(2) 0.009(4)
C33 0.061(7) 0.081(8) 0.036(4) 0.032(5) 0.021(5) 0.049(7)
C34 0.035(4) 0.037(5) 0.034(5) -0.009(3) 0.003(3) 0.001(3)
Si3A 0.0285(10) 0.060(3) 0.0229(13) 0.0155(19) -0.0010(8) 0.0101(17)
C32A 0.032(4) 0.104(11) 0.067(7) 0.037(8) 0.005(4) 0.022(5)
C33A 0.076(9) 0.098(10) 0.069(9) 0.062(9) 0.025(7) 0.051(8)
C34A 0.056(7) 0.055(7) 0.027(3) -0.005(4) -0.004(4) -0.013(5)
C31 0.0218(8) 0.0311(9) 0.0168(7) 0.0061(6) 0.0053(6) 0.0065(7)
C41 0.0235(8) 0.0238(8) 0.0207(7) 0.0077(6) 0.0055(6) 0.0094(7)
C42 0.0278(9) 0.0271(9) 0.0290(9) 0.0124(7) 0.0091(7) 0.0147(7)
C43 0.0325(10) 0.0243(9) 0.0329(10) 0.0098(7) 0.0128(8) 0.0171(8)
C44 0.0320(9) 0.0214(8) 0.0231(8) 0.0046(6) 0.0109(7) 0.0145(7)
C45 0.0213(7) 0.0160(6) 0.0174(7) 0.0031(5) 0.0080(6) 0.0074(6)
C51 0.0206(7) 0.0153(6) 0.0130(6) 0.0024(5) 0.0058(5) 0.0066(5)
C52 0.0233(7) 0.0176(7) 0.0124(6) 0.0029(5) 0.0053(5) 0.0062(6)
C53 0.0255(8) 0.0190(7) 0.0108(6) 0.0018(5) 0.0068(5) 0.0050(6)
C54 0.0253(8) 0.0177(7) 0.0146(6) 0.0008(5) 0.0089(6) 0.0071(6)
C55 0.0231(7) 0.0157(6) 0.0134(6) 0.0017(5) 0.0064(5) 0.0078(6)
C61 0.0261(8) 0.0198(7) 0.0181(7) -0.0014(6) 0.0081(6) 0.0080(6)
C62 0.0339(10) 0.0200(8) 0.0266(9) -0.0012(7) 0.0112(8) 0.0131(7)
C63 0.0303(9) 0.0223(8) 0.0283(9) 0.0035(7) 0.0097(7) 0.0150(7)
C64 0.0241(8) 0.0195(7) 0.0213(7) 0.0048(6) 0.0082(6) 0.0102(6)
C65 0.0178(7) 0.0156(6) 0.0152(6) 0.0026(5) 0.0071(5) 0.0057(5)

loop_
_atom_type_symbol
_atom_type_description
_atom_type_scat_dispersion_real
_atom_type_scat_dispersion_imag
_atom_type_scat_source
C C 0.0033 0.0016 'International Tables Vol C Tables 4.2.6.8 and 6.1.1.4'
H H 0.0000 0.0000 'International Tables Vol C Tables 4.2.6.8 and 6.1.1.4'
N N 0.0061 0.0033 'International Tables Vol C Tables 4.2.6.8 and 6.1.1.4'
Al Al 0.0645 0.0514 'International Tables Vol C Tables 4.2.6.8 and 6.1.1.4'
Si Si 0.0817 0.0704 'International Tables Vol C Tables 4.2.6.8 and 6.1.1.4'
Cl Cl 0.1484 0.1585 'International Tables Vol C Tables 4.2.6.8 and 6.1.1.4'

loop_
_geom_angle_atom_site_label_1
_geom_angle_atom_site_label_2
_geom_angle_atom_site_label_3
_geom_angle
C11 Al1 C21 114.85(8)
C11 Al1 N2 122.48(7)
C21 Al1 N2 122.66(7)
C11 Al1 N1 97.14(8)
C21 Al1 N1 96.88(7)
N2 Al1 N1 77.51(6)
C11 Al1 N3 94.85(7)
C21 Al1 N3 98.03(7)
N2 Al1 N3 77.37(6)
N1 Al1 N3 154.82(6)
C41 N1 C45 119.20(16)
C41 N1 Al1 125.61(13)
C45 N1 Al1 115.20(12)
C51 N2 C55 121.90(14)
C51 N2 Al1 119.19(11)
C55 N2 Al1 118.65(12)
C61 N3 C65 119.28(16)
C61 N3 Al1 126.12(13)
C65 N3 Al1 114.51(11)
C11 Si1 C12 109.68(11)
C11 Si1 C14 111.52(10)
C12 Si1 C14 108.67(12)
C11 Si1 C13 110.24(11)
C12 Si1 C13 110.58(16)
C14 Si1 C13 106.09(13)
Si1 C11 Al1 121.27(10)
Si1 C11 H11A 107.0
Al1 C11 H11A 107.0
Si1 C11 H11B 107.0
Al1 C11 H11B 107.0
H11A C11 H11B 106.8
Si1 C12 H12A 109.5
Si1 C12 H12B 109.5
H12A C12 H12B 109.5
Si1 C12 H12C 109.5
H12A C12 H12C 109.5
H12B C12 H12C 109.5
Si1 C13 H13A 109.5
Si1 C13 H13B 109.5
H13A C13 H13B 109.5
Si1 C13 H13C 109.5
H13A C13 H13C 109.5
H13B C13 H13C 109.5
Si1 C14 H14A 109.5
Si1 C14 H14B 109.5
H14A C14 H14B 109.5
Si1 C14 H14C 109.5
H14A C14 H14C 109.5
H14B C14 H14C 109.5
C21 Si2 C22 109.13(12)
C21 Si2 C24 110.50(10)
C22 Si2 C24 109.74(15)
C21 Si2 C23 112.36(10)
C22 Si2 C23 108.52(14)
C24 Si2 C23 106.53(13)
Si2 C21 Al1 122.34(9)
Si2 C21 H21A 106.7
Al1 C21 H21A 106.7
Si2 C21 H21B 106.7
Al1 C21 H21B 106.7
H21A C21 H21B 106.6
Si2 C22 H22A 109.5
Si2 C22 H22B 109.5
H22A C22 H22B 109.5
Si2 C22 H22C 109.5
H22A C22 H22C 109.5
H22B C22 H22C 109.5
Si2 C23 H23A 109.5
Si2 C23 H23B 109.5
H23A C23 H23B 109.5
Si2 C23 H23C 109.5
H23A C23 H23C 109.5
H23B C23 H23C 109.5
Si2 C24 H24A 109.5
Si2 C24 H24B 109.5
H24A C24 H24B 109.5
Si2 C24 H24C 109.5
H24A C24 H24C 109.5
H24B C24 H24C 109.5
C34 Si3 C33 111.6(7)
C34 Si3 C32 109.3(7)
C33 Si3 C32 108.5(7)
C34 Si3 C31 112.1(6)
C33 Si3 C31 107.5(7)
C32 Si3 C31 107.7(6)
Si3 C32 H32A 109.5
Si3 C32 H32B 109.5
H32A C32 H32B 109.5
Si3 C32 H32C 109.5
H32A C32 H32C 109.5
H32B C32 H32C 109.5
Si3 C33 H33A 109.5
Si3 C33 H33B 109.5
H33A C33 H33B 109.5
Si3 C33 H33C 109.5
H33A C33 H33C 109.5
H33B C33 H33C 109.5
Si3 C34 H34A 109.5
Si3 C34 H34B 109.5
H34A C34 H34B 109.5
Si3 C34 H34C 109.5
H34A C34 H34C 109.5
H34B C34 H34C 109.5
C33A Si3A C31 110.3(7)
C33A Si3A C34A 110.6(7)
C31 Si3A C34A 110.6(5)
C33A Si3A C32A 109.3(7)
C31 Si3A C32A 106.0(5)
C34A Si3A C32A 109.9(7)
Si3A C32A H32D 109.5
Si3A C32A H32E 109.5
H32D C32A H32E 109.5
Si3A C32A H32F 109.5
H32D C32A H32F 109.5
H32E C32A H32F 109.5
Si3A C33A H33D 109.5
Si3A C33A H33E 109.5
H33D C33A H33E 109.5
Si3A C33A H33F 109.5
H33D C33A H33F 109.5
H33E C33A H33F 109.5
Si3A C34A H34D 109.5
Si3A C34A H34E 109.5
H34D C34A H34E 109.5
Si3A C34A H34F 109.5
H34D C34A H34F 109.5
H34E C34A H34F 109.5
C52 C31 Si3A 117.6(3)
C52 C31 Si3 121.4(3)
C52 C31 H31A 107.0
Si3 C31 H31A 107.0
C52 C31 H31B 107.0
Si3 C31 H31B 107.0
H31A C31 H31B 106.7
N1 C41 C42 122.80(18)
N1 C41 H41A 118.6
C42 C41 H41A 118.6
C41 C42 C43 118.46(18)
C41 C42 H42A 120.8
C43 C42 H42A 120.8
C44 C43 C42 119.61(18)
C44 C43 H43A 120.2
C42 C43 H43A 120.2
C43 C44 C45 119.19(18)
C43 C44 H44A 120.4
C45 C44 H44A 120.4
N1 C45 C44 120.74(17)
N1 C45 C55 114.24(15)
C44 C45 C55 125.01(16)
N2 C51 C65 114.62(14)
N2 C51 C52 121.58(15)
C65 C51 C52 123.30(15)
C53 C52 C51 105.55(15)
C53 C52 C31 114.22(15)
C51 C52 C31 109.65(14)
C53 C52 H52 108.5(15)
C51 C52 H52 108.5(16)
C31 C52 H52 110.2(16)
C54 C53 C52 122.35(15)
C54 C53 Cl1 120.35(14)
C52 C53 Cl1 117.30(13)
C53 C54 C55 118.86(16)
C53 C54 H54A 120.6
C55 C54 H54A 120.6
N2 C55 C54 118.52(15)
N2 C55 C45 114.18(14)
C54 C55 C45 125.99(15)
N3 C61 C62 122.89(18)
N3 C61 H61A 118.6
C62 C61 H61A 118.6
C61 C62 C63 118.33(17)
C61 C62 H62A 120.8
C63 C62 H62A 120.8
C64 C63 C62 119.66(18)
C64 C63 H63A 120.2
C62 C63 H63A 120.2
C63 C64 C65 119.14(18)
C63 C64 H64A 120.4
C65 C64 H64A 120.4
N3 C65 C64 120.66(15)
N3 C65 C51 114.29(15)
C64 C65 C51 125.05(16)

loop_
_geom_bond_atom_site_label_1
_geom_bond_atom_site_label_2
_geom_bond_distance
Cl1 C53 1.7422(17)
Al1 C11 1.980(2)
Al1 C21 1.9864(18)
Al1 N2 1.9899(15)
Al1 N1 2.0831(16)
Al1 N3 2.0940(16)
N1 C41 1.345(2)
N1 C45 1.361(2)
N2 C51 1.333(2)
N2 C55 1.355(2)
N3 C61 1.336(2)
N3 C65 1.363(2)
Si1 C11 1.8495(19)
Si1 C12 1.873(3)
Si1 C14 1.878(2)
Si1 C13 1.881(3)
C11 H11A 0.9900
C11 H11B 0.9900
C12 H12A 0.9800
C12 H12B 0.9800
C12 H12C 0.9800
C13 H13A 0.9800
C13 H13B 0.9800
C13 H13C 0.9800
C14 H14A 0.9800
C14 H14B 0.9800
C14 H14C 0.9800
Si2 C21 1.8518(19)
Si2 C22 1.865(3)
Si2 C24 1.875(2)
Si2 C23 1.879(2)
C21 H21A 0.9900
C21 H21B 0.9900
C22 H22A 0.9800
C22 H22B 0.9800
C22 H22C 0.9800
C23 H23A 0.9800
C23 H23B 0.9800
C23 H23C 0.9800
C24 H24A 0.9800
C24 H24B 0.9800
C24 H24C 0.9800
Si3 C34 1.866(10)
Si3 C33 1.869(11)
Si3 C32 1.873(9)
Si3 C31 1.904(7)
C32 H32A 0.9800
C32 H32B 0.9800
C32 H32C 0.9800
C33 H33A 0.9800
C33 H33B 0.9800
C33 H33C 0.9800
C34 H34A 0.9800
C34 H34B 0.9800
C34 H34C 0.9800
Si3A C33A 1.865(10)
Si3A C31 1.869(7)
Si3A C34A 1.870(10)
Si3A C32A 1.874(9)
C32A H32D 0.9800
C32A H32E 0.9800
C32A H32F 0.9800
C33A H33D 0.9800
C33A H33E 0.9800
C33A H33F 0.9800
C34A H34D 0.9800
C34A H34E 0.9800
C34A H34F 0.9800
C31 C52 1.554(3)
C31 H31A 0.9900
C31 H31B 0.9900
C41 C42 1.381(3)
C41 H41A 0.9500
C42 C43 1.396(3)
C42 H42A 0.9500
C43 C44 1.380(3)
C43 H43A 0.9500
C44 C45 1.407(3)
C44 H44A 0.9500
C45 C55 1.436(2)
C51 C65 1.437(2)
C51 C52 1.512(2)
C52 C53 1.512(3)
C52 H52 1.03(3)
C53 C54 1.347(3)
C54 C55 1.434(2)
C54 H54A 0.9500
C61 C62 1.385(3)
C61 H61A 0.9500
C62 C63 1.393(3)
C62 H62A 0.9500
C63 C64 1.381(3)
C63 H63A 0.9500
C64 C65 1.406(2)
C64 H64A 0.9500
